data_1521778
loop_
_publ_author_name
'Pushcharovskii, D.Yu.'
'Ferro, O.'
'Merlino, S.'
'Dimitrova, O.V.'
'Vinogradova, S.A.'

_publ_section_title
;
 The crystal structures of two new Ba borates: pentaborate hydrate, Ba (B5
 O8 (O H)) . (H2 O), and decaborate, Li Ba2 (B10 O16 (O H)3)
;
_journal_name_full 'Journal of Alloys Compd.'
_journal_page_first 163
_journal_page_last 169
_journal_volume 306
_journal_year 2000
_chemical_formula_sum 'B5 Ba H3 O10'
_chemical_name_systematic 'Ba (B5 O8 (O H)) (H2 O)'
_space_group_IT_number 2
_symmetry_space_group_name_Hall '-P 1'
_symmetry_space_group_name_H-M 'P -1'
_cell_angle_alpha 100.07
_cell_angle_beta 91.98
_cell_angle_gamma 119.46
_cell_formula_units_Z 2
_cell_length_a 6.785
_cell_length_b 6.831
_cell_length_c 10.629
_cell_volume 418.134
_citation_journal_id_ASTM JALCEU
_cod_data_source_file Pushcharovskii_JALCEU_2000_1363.cif
_cod_data_source_block H3B5Ba1O10
_cod_original_cell_volume 418.1343
_cod_original_formula_sum 'H3 B5 Ba1 O10'
_cod_database_code 1521778

loop_
_symmetry_equiv_pos_as_xyz
x,y,z
-x,-y,-z

loop_
_atom_site_label
_atom_site_type_symbol
_atom_site_fract_x
_atom_site_fract_y
_atom_site_fract_z
_atom_site_occupancy
_atom_site_U_iso_or_equiv
O10 O-2 0.353 0.701 0.379 1 0.0
O5 O-2 0.12 0.648 0.8585 1 0.0
O3 O-2 0.291 0.415 0.8663 1 0.0
B1 B+3 0.171 0.337 0.605 1 0.0
B4 B+3 0.885 0.824 0.199 1 0.0
O4 O-2 0.801 0.979 0.1722 1 0.0
O6 O-2 0.178 0.273 0.1555 1 0.0
O8 O-2 0.103 0.892 0.1495 1 0.0
O7 O-2 0.285 0.561 0.674 1 0.0
O2 O-2 0.472 0.178 0.1293 1 0.0
Ba1 Ba+2 0.3552 0.6959 0.11639 1 0.0
O9 O-2 0.142 0.302 0.472 1 0.0
B3 B+3 0.253 0.119 0.147 1 0.0
B2 B+3 0.944 0.198 0.159 1 0.0
B5 B+3 0.308 0.61 0.813 1 0.0
O1 O-2 0.919 0.849 0.339 1 0.0
